data_4314304
loop_
_publ_author_name
'Richard D. Adams'
'O-Sung Kwon'

_publ_section_title
;
 Syntheses and Reactivity of the Diselenido Molybdenum-Manganese Complex
 CpMoMn(CO)5(\m-Se2)
;
_journal_name_full 'Inorganic Chemistry'
_journal_page_first 6175
_journal_page_last 6182
_journal_paper_doi 10.1021/ic030077z
_journal_volume 42
_journal_year 2003
_chemical_formula_sum 'C10 H5 Mn Mo O5 Se2'
_chemical_formula_weight 513.94
_chemical_name_systematic
;
  ?
;
_space_group_IT_number 14
_symmetry_cell_setting monoclinic
_symmetry_space_group_name_Hall '-P 2yn'
_symmetry_space_group_name_H-M 'P 1 21/n 1'
_atom_sites_solution_hydrogens geom
_atom_sites_solution_primary direct
_atom_sites_solution_secondary difmap
_audit_creation_method SHELXL-97
_cell_angle_alpha 90.00
_cell_angle_beta 99.780(2)
_cell_angle_gamma 90.00
_cell_formula_units_Z 4
_cell_length_a 9.2490(7)
_cell_length_b 9.9566(7)
_cell_length_c 14.9689(10)
_cell_measurement_reflns_used 1877
_cell_measurement_temperature 296(2)
_cell_measurement_theta_max 25.17
_cell_measurement_theta_min 2.47
_cell_volume 1358.43(17)
_computing_cell_refinement 'SAINT+ NT V6.02a (Bruker, 1998)'
_computing_data_collection 'SMART NT V5.619 (Bruker, 2000)'
_computing_data_reduction 'SAINT+ NT V6.02a'
_computing_molecular_graphics 'SHELXTL V5.1 (Sheldrick, 1997)'
_computing_publication_material 'SHELXTL V5.1'
_computing_structure_refinement 'SHELXL-97 (Sheldrick, 1997)'
_computing_structure_solution 'SHELXS-97 (Sheldrick, 1990)'
_diffrn_ambient_temperature 296(2)
_diffrn_measured_fraction_theta_full 0.997
_diffrn_measured_fraction_theta_max 0.997
_diffrn_measurement_device_type 'Bruker SMART APEX CCD diffractometer'
_diffrn_measurement_method 'omega scans'
_diffrn_radiation_monochromator graphite
_diffrn_radiation_source 'fine-focus sealed tube'
_diffrn_radiation_type MoK\a
_diffrn_radiation_wavelength 0.71073
_diffrn_reflns_av_R_equivalents 0.0418
_diffrn_reflns_av_sigmaI/netI 0.0476
_diffrn_reflns_limit_h_max 11
_diffrn_reflns_limit_h_min -11
_diffrn_reflns_limit_k_max 12
_diffrn_reflns_limit_k_min -12
_diffrn_reflns_limit_l_max 10
_diffrn_reflns_limit_l_min -18
_diffrn_reflns_number 8591
_diffrn_reflns_theta_full 26.03
_diffrn_reflns_theta_max 26.03
_diffrn_reflns_theta_min 2.42
_diffrn_standards_decay_% <1
_exptl_absorpt_coefficient_mu 7.220
_exptl_absorpt_correction_T_max 1
_exptl_absorpt_correction_T_min 0.702802
_exptl_absorpt_correction_type SADABS
_exptl_absorpt_process_details '(SADABS, Bruker, 1997)'
_exptl_crystal_colour red
_exptl_crystal_density_diffrn 2.513
_exptl_crystal_density_method 'not measured'
_exptl_crystal_description plate
_exptl_crystal_F_000 960
_exptl_crystal_size_max 0.45
_exptl_crystal_size_mid 0.30
_exptl_crystal_size_min 0.02
_refine_diff_density_max 0.590
_refine_diff_density_min -0.399
_refine_diff_density_rms 0.099
_refine_ls_extinction_method none
_refine_ls_goodness_of_fit_ref 0.993
_refine_ls_hydrogen_treatment mixed
_refine_ls_matrix_type full
_refine_ls_number_parameters 172
_refine_ls_number_reflns 2675
_refine_ls_number_restraints 0
_refine_ls_restrained_S_all 0.993
_refine_ls_R_factor_all 0.0440
_refine_ls_R_factor_gt 0.0300
_refine_ls_shift/su_max 0.001
_refine_ls_shift/su_mean 0.000
_refine_ls_structure_factor_coef Fsqd
_refine_ls_weighting_details 'calc w=1/[\s^2^(Fo^2^)+(0.0219P)^2^+0.0000P] where P=(Fo^2^+2Fc^2^)/3'
_refine_ls_weighting_scheme calc
_refine_ls_wR_factor_gt 0.0629
_refine_ls_wR_factor_ref 0.0678
_reflns_number_gt 2076
_reflns_number_total 2675
_reflns_threshold_expression >2sigma(I)
_cod_data_source_file ic030077z_1.cif
_cod_data_source_block kscomoms
_cod_depositor_comments
;
The following automatic conversions were performed:

'_symmetry_cell_setting' value 'Monoclinic' changed to 'monoclinic'
according to the built-in table from CIF Core dictionary named
'cif_core.dic' version 2.4.1 from 2010-06-29.

Automatic conversion script
Id: cif_fix_values 1646 2011-03-28 12:23:43Z adriana 
;
_cod_database_code 4314304

loop_
_symmetry_equiv_pos_as_xyz
'x, y, z'
'-x+1/2, y+1/2, -z+1/2'
'-x, -y, -z'
'x-1/2, -y-1/2, z-1/2'

loop_
_atom_site_label
_atom_site_type_symbol
_atom_site_fract_x
_atom_site_fract_y
_atom_site_fract_z
_atom_site_U_iso_or_equiv
_atom_site_adp_type
_atom_site_occupancy
_atom_site_symmetry_multiplicity
_atom_site_calc_flag
_atom_site_refinement_flags
_atom_site_disorder_assembly
_atom_site_disorder_group
Mn1 Mn 0.26621(7) 0.25798(6) 0.56274(4) 0.03799(17) Uani 1 1 d . . .
Mo1 Mo 0.03742(4) 0.25311(3) 0.67112(2) 0.03367(11) Uani 1 1 d . . .
Se1 Se 0.31616(5) 0.24715(4) 0.72774(3) 0.04235(13) Uani 1 1 d . . .
Se2 Se 0.22067(5) 0.44351(4) 0.65883(3) 0.04319(14) Uani 1 1 d . . .
C1 C -0.1806(5) 0.2038(5) 0.7115(3) 0.0598(13) Uani 1 1 d . . .
H1 H -0.2488 0.1537 0.6723 0.072 Uiso 1 1 calc R . .
C2 C -0.0707(6) 0.1527(6) 0.7801(3) 0.0644(14) Uani 1 1 d . . .
H2 H -0.0531 0.0625 0.7939 0.077 Uiso 1 1 calc R . .
C3 C 0.0069(6) 0.2614(6) 0.8239(3) 0.0704(16) Uani 1 1 d . . .
H3 H 0.0851 0.2557 0.8718 0.084 Uiso 1 1 calc R . .
C4 C -0.0527(6) 0.3795(6) 0.7835(3) 0.0660(14) Uani 1 1 d . . .
H4 H -0.0220 0.4663 0.8000 0.079 Uiso 1 1 calc R . .
C5 C -0.1678(5) 0.3440(5) 0.7135(3) 0.0596(13) Uani 1 1 d . . .
H5 H -0.2256 0.4035 0.6750 0.071 Uiso 1 1 calc R . .
C10 C 0.0491(5) 0.0688(4) 0.6216(3) 0.0419(10) Uani 1 1 d . . .
C11 C -0.0635(4) 0.2937(4) 0.5452(3) 0.0408(10) Uani 1 1 d . . .
C20 C 0.2960(5) 0.0929(5) 0.5233(3) 0.0530(12) Uani 1 1 d . . .
C21 C 0.1860(5) 0.3122(5) 0.4523(3) 0.0485(11) Uani 1 1 d . . .
C22 C 0.4427(5) 0.3108(5) 0.5464(3) 0.0523(12) Uani 1 1 d . . .
O10 O 0.0428(4) -0.0396(3) 0.5982(2) 0.0603(9) Uani 1 1 d . . .
O11 O -0.1325(3) 0.3164(3) 0.4767(2) 0.0557(8) Uani 1 1 d . . .
O20 O 0.3167(4) -0.0128(4) 0.4966(3) 0.0813(11) Uani 1 1 d . . .
O21 O 0.1369(4) 0.3494(4) 0.3808(2) 0.0737(11) Uani 1 1 d . . .
O22 O 0.5571(4) 0.3457(4) 0.5370(2) 0.0820(12) Uani 1 1 d . . .

loop_
_atom_site_aniso_label
_atom_site_aniso_U_11
_atom_site_aniso_U_22
_atom_site_aniso_U_33
_atom_site_aniso_U_23
_atom_site_aniso_U_13
_atom_site_aniso_U_12
Mn1 0.0353(3) 0.0430(4) 0.0348(4) -0.0029(3) 0.0033(3) -0.0007(3)
Mo1 0.0365(2) 0.0343(2) 0.0292(2) 0.00214(14) 0.00273(14) 0.00131(15)
Se1 0.0428(2) 0.0439(3) 0.0359(3) 0.00148(18) -0.00601(19) 0.00094(19)
Se2 0.0531(3) 0.0310(2) 0.0431(3) -0.00194(19) 0.00156(19) -0.0046(2)
C1 0.044(3) 0.077(4) 0.061(4) 0.001(3) 0.016(2) -0.004(3)
C2 0.063(3) 0.075(4) 0.060(3) 0.024(3) 0.026(3) 0.005(3)
C3 0.064(3) 0.118(5) 0.032(3) -0.001(3) 0.017(2) 0.003(3)
C4 0.073(4) 0.078(4) 0.051(3) -0.021(3) 0.023(3) 0.004(3)
C5 0.053(3) 0.078(4) 0.051(3) 0.000(3) 0.021(2) 0.015(3)
C10 0.047(2) 0.040(2) 0.035(2) 0.0038(19) -0.0028(18) -0.001(2)
C11 0.040(2) 0.035(2) 0.048(3) 0.0067(19) 0.010(2) 0.0017(19)
C20 0.051(3) 0.060(3) 0.048(3) -0.006(2) 0.009(2) 0.002(2)
C21 0.040(2) 0.068(3) 0.039(3) 0.001(2) 0.009(2) -0.002(2)
C22 0.044(3) 0.070(3) 0.042(3) -0.006(2) 0.006(2) -0.006(2)
O10 0.085(2) 0.0356(18) 0.055(2) -0.0048(15) -0.0028(16) -0.0080(16)
O11 0.0472(18) 0.074(2) 0.042(2) 0.0138(16) -0.0035(15) 0.0124(17)
O20 0.086(3) 0.064(2) 0.096(3) -0.031(2) 0.020(2) 0.014(2)
O21 0.063(2) 0.113(3) 0.044(2) 0.019(2) 0.0066(17) 0.004(2)
O22 0.044(2) 0.128(4) 0.076(3) -0.014(2) 0.0154(18) -0.018(2)

loop_
_atom_type_symbol
_atom_type_description
_atom_type_scat_dispersion_real
_atom_type_scat_dispersion_imag
_atom_type_scat_source
C C 0.0033 0.0016 'International Tables Vol C Tables 4.2.6.8 and 6.1.1.4'
H H 0.0000 0.0000 'International Tables Vol C Tables 4.2.6.8 and 6.1.1.4'
O O 0.0106 0.0060 'International Tables Vol C Tables 4.2.6.8 and 6.1.1.4'
Mn Mn 0.3368 0.7283 'International Tables Vol C Tables 4.2.6.8 and 6.1.1.4'
Se Se -0.0929 2.2259 'International Tables Vol C Tables 4.2.6.8 and 6.1.1.4'
Mo Mo -1.6832 0.6857 'International Tables Vol C Tables 4.2.6.8 and 6.1.1.4'

loop_
_geom_angle_atom_site_label_1
_geom_angle_atom_site_label_2
_geom_angle_atom_site_label_3
_geom_angle
_geom_angle_site_symmetry_1
_geom_angle_site_symmetry_3
_geom_angle_publ_flag
C22 Mn1 C21 91.7(2) . . ?
C22 Mn1 C20 91.7(2) . . ?
C21 Mn1 C20 92.0(2) . . ?
C22 Mn1 Se2 96.49(16) . . ?
C21 Mn1 Se2 103.49(15) . . ?
C20 Mn1 Se2 162.16(16) . . ?
C22 Mn1 Se1 97.63(14) . . ?
C21 Mn1 Se1 159.00(15) . . ?
C20 Mn1 Se1 106.36(15) . . ?
Se2 Mn1 Se1 56.90(2) . . ?
C22 Mn1 Mo1 150.04(15) . . ?
C21 Mn1 Mo1 107.38(14) . . ?
C20 Mn1 Mo1 109.95(16) . . ?
Se2 Mn1 Mo1 57.259(19) . . ?
Se1 Mn1 Mo1 57.227(19) . . ?
C10 Mo1 C11 83.19(16) . . ?
C10 Mo1 C1 90.38(19) . . ?
C11 Mo1 C1 90.07(17) . . ?
C10 Mo1 C2 85.45(19) . . ?
C11 Mo1 C2 124.86(18) . . ?
C1 Mo1 C2 36.22(16) . . ?
C10 Mo1 C5 124.65(19) . . ?
C11 Mo1 C5 84.55(17) . . ?
C1 Mo1 C5 35.91(17) . . ?
C2 Mo1 C5 59.34(18) . . ?
C10 Mo1 C3 114.68(19) . . ?
C11 Mo1 C3 142.76(19) . . ?
C1 Mo1 C3 59.12(19) . . ?
C2 Mo1 C3 35.05(18) . . ?
C5 Mo1 C3 58.28(18) . . ?
C10 Mo1 C4 143.6(2) . . ?
C11 Mo1 C4 113.53(18) . . ?
C1 Mo1 C4 59.04(19) . . ?
C2 Mo1 C4 58.3(2) . . ?
C5 Mo1 C4 35.14(16) . . ?
C3 Mo1 C4 34.35(17) . . ?
C10 Mo1 Se2 125.14(13) . . ?
C11 Mo1 Se2 89.50(12) . . ?
C1 Mo1 Se2 144.12(14) . . ?
C2 Mo1 Se2 138.41(15) . . ?
C5 Mo1 Se2 108.44(14) . . ?
C3 Mo1 Se2 103.49(15) . . ?
C4 Mo1 Se2 88.56(14) . . ?
C10 Mo1 Se1 89.23(12) . . ?
C11 Mo1 Se1 126.63(12) . . ?
C1 Mo1 Se1 142.92(13) . . ?
C2 Mo1 Se1 106.88(13) . . ?
C5 Mo1 Se1 138.55(13) . . ?
C3 Mo1 Se1 87.69(14) . . ?
C4 Mo1 Se1 103.45(13) . . ?
Se2 Mo1 Se1 53.476(15) . . ?
C10 Mo1 Mn1 73.36(13) . . ?
C11 Mo1 Mn1 74.63(12) . . ?
C1 Mo1 Mn1 158.66(14) . . ?
C2 Mo1 Mn1 149.72(13) . . ?
C5 Mo1 Mn1 150.94(13) . . ?
C3 Mo1 Mn1 140.24(14) . . ?
C4 Mo1 Mn1 140.77(14) . . ?
Se2 Mo1 Mn1 52.424(17) . . ?
Se1 Mo1 Mn1 52.747(18) . . ?
Se2 Se1 Mn1 61.23(2) . . ?
Se2 Se1 Mo1 63.179(16) . . ?
Mn1 Se1 Mo1 70.03(2) . . ?
Se1 Se2 Mn1 61.88(2) . . ?
Se1 Se2 Mo1 63.346(17) . . ?
Mn1 Se2 Mo1 70.32(2) . . ?
C5 C1 C2 107.2(4) . . ?
C5 C1 Mo1 73.3(3) . . ?
C2 C1 Mo1 73.0(3) . . ?
C3 C2 C1 108.1(5) . . ?
C3 C2 Mo1 75.1(3) . . ?
C1 C2 Mo1 70.8(3) . . ?
C4 C3 C2 108.4(5) . . ?
C4 C3 Mo1 73.3(3) . . ?
C2 C3 Mo1 69.8(3) . . ?
C3 C4 C5 107.7(5) . . ?
C3 C4 Mo1 72.4(3) . . ?
C5 C4 Mo1 69.5(3) . . ?
C1 C5 C4 108.5(4) . . ?
C1 C5 Mo1 70.8(3) . . ?
C4 C5 Mo1 75.4(3) . . ?
O10 C10 Mo1 172.2(4) . . ?
O11 C11 Mo1 173.7(4) . . ?
O20 C20 Mn1 178.7(5) . . ?
O21 C21 Mn1 178.4(4) . . ?
O22 C22 Mn1 179.0(4) . . ?

loop_
_geom_bond_atom_site_label_1
_geom_bond_atom_site_label_2
_geom_bond_distance
_geom_bond_site_symmetry_2
_geom_bond_publ_flag
Mn1 C22 1.771(5) . ?
Mn1 C21 1.777(5) . ?
Mn1 C20 1.784(5) . ?
Mn1 Se2 2.4218(7) . ?
Mn1 Se1 2.4367(8) . ?
Mn1 Mo1 2.8772(8) . ?
Mo1 C10 1.989(4) . ?
Mo1 C11 1.998(4) . ?
Mo1 C1 2.256(5) . ?
Mo1 C2 2.284(5) . ?
Mo1 C5 2.287(4) . ?
Mo1 C3 2.352(5) . ?
Mo1 C4 2.364(5) . ?
Mo1 Se2 2.5702(5) . ?
Mo1 Se1 2.5740(6) . ?
Se1 Se2 2.3144(6) . ?
C1 C5 1.401(7) . ?
C1 C2 1.411(6) . ?
C2 C3 1.398(7) . ?
C3 C4 1.393(7) . ?
C4 C5 1.406(6) . ?
C10 O10 1.134(4) . ?
C11 O11 1.134(5) . ?
C20 O20 1.153(5) . ?
C21 O21 1.151(5) . ?
C22 O22 1.145(5) . ?
